data_4125632
loop_
_publ_author_name
'Adam, Suzanne M.'
'Garcia-Bosch, Isaac'
'Schaefer, Andrew W.'
'Sharma, Savita K.'
'Siegler, Maxime A.'
'Solomon, Edward I.'
'Karlin, Kenneth D.'

_publ_section_title
;
 Critical Aspects of Heme-Peroxo-Cu Complex Structure and Nature of Proton
 Source Dictate Metal-Operoxo Breakage versus Reductive O-O Cleavage
 Chemistry.
;
_journal_issue 1
_journal_name_full 'Journal of the American Chemical Society'
_journal_page_first 472
_journal_page_last 481
_journal_paper_doi 10.1021/jacs.6b11322
_journal_volume 139
_journal_year 2017
_chemical_formula_moiety 'C24 B F20, C30 H48 Cu N4'
_chemical_formula_sum 'C54 H48 B Cu F20 N4'
_chemical_formula_weight 1207.31
_chemical_name_systematic
;
 ?
;
_space_group_crystal_system monoclinic
_space_group_IT_number 14
_space_group_name_Hall '-P 2yn'
_space_group_name_H-M_alt 'P 1 21/n 1'
_symmetry_space_group_name_Hall '-P 2yn'
_symmetry_space_group_name_H-M 'P 1 21/n 1'
_atom_sites_solution_hydrogens geom
_atom_sites_solution_primary direct
_atom_sites_solution_secondary difmap
_audit_creation_method SHELXL-2013
_cell_angle_alpha 90
_cell_angle_beta 111.604(2)
_cell_angle_gamma 90
_cell_formula_units_Z 4
_cell_length_a 11.4059(2)
_cell_length_b 31.7761(5)
_cell_length_c 15.3471(3)
_cell_measurement_reflns_used 15735
_cell_measurement_temperature 110(2)
_cell_measurement_theta_max 71.92
_cell_measurement_theta_min 4.17
_cell_volume 5171.58(17)
_computing_cell_refinement
;
CrysAlisPro, Agilent Technologies,
Version 1.171.36.32 (release 02-08-2013 CrysAlis171 .NET)
(compiled Aug  2 2013,16:46:58)
;
_computing_data_collection
;
CrysAlisPro, Agilent Technologies,
Version 1.171.36.32 (release 02-08-2013 CrysAlis171 .NET)
(compiled Aug  2 2013,16:46:58)
;
_computing_data_reduction
;
CrysAlisPro, Agilent Technologies,
Version 1.171.36.32 (release 02-08-2013 CrysAlis171 .NET)
(compiled Aug  2 2013,16:46:58)
;
_computing_molecular_graphics 'SHELXTL v6.10 (Sheldrick, 2008)'
_computing_publication_material 'SHELXTL v6.10 (Sheldrick, 2008)'
_computing_structure_refinement 'SHELXL-2013 (Sheldrick, 2013)'
_computing_structure_solution 'SHELXS-2013 (Sheldrick, 2013)'
_diffrn_ambient_temperature 110(2)
_diffrn_measured_fraction_theta_full 0.999
_diffrn_measured_fraction_theta_max 0.999
_diffrn_measurement_device_type 'SuperNova, Dual, Cu at zero, Atlas'
_diffrn_measurement_method '\w scans'
_diffrn_radiation_monochromator mirror
_diffrn_radiation_source 'SuperNova (Cu) X-ray Source'
_diffrn_radiation_type CuK\a
_diffrn_radiation_wavelength 1.54178
_diffrn_reflns_av_R_equivalents 0.0280
_diffrn_reflns_av_unetI/netI 0.0277
_diffrn_reflns_Laue_measured_fraction_full 0.999
_diffrn_reflns_Laue_measured_fraction_max 0.999
_diffrn_reflns_limit_h_max 14
_diffrn_reflns_limit_h_min -10
_diffrn_reflns_limit_k_max 38
_diffrn_reflns_limit_k_min -39
_diffrn_reflns_limit_l_max 18
_diffrn_reflns_limit_l_min -18
_diffrn_reflns_number 33635
_diffrn_reflns_point_group_measured_fraction_full 0.999
_diffrn_reflns_point_group_measured_fraction_max 0.999
_diffrn_reflns_theta_full 67.679
_diffrn_reflns_theta_max 71.886
_diffrn_reflns_theta_min 3.395
_exptl_absorpt_coefficient_mu 1.628
_exptl_absorpt_correction_T_max 0.898
_exptl_absorpt_correction_T_min 0.645
_exptl_absorpt_correction_type analytical
_exptl_absorpt_process_details
;
CrysAlisPro, Agilent Technologies,
Version 1.171.36.32 (release 02-08-2013 CrysAlis171 .NET)
(compiled Aug  2 2013,16:46:58)
Analytical numeric absorption correction using a multifaceted crystal
            model based on expressions derived by R.C. Clark & J.S. Reid.
(Clark, R. C. & Reid, J. S. (1995). Acta Cryst. A51, 887-897)
;
_exptl_crystal_colour colorless
_exptl_crystal_density_diffrn 1.551
_exptl_crystal_description lath
_exptl_crystal_F_000 2456
_exptl_crystal_size_max 0.43
_exptl_crystal_size_mid 0.15
_exptl_crystal_size_min 0.09
_refine_diff_density_max 0.333
_refine_diff_density_min -0.493
_refine_diff_density_rms 0.049
_refine_ls_extinction_method none
_refine_ls_goodness_of_fit_ref 1.025
_refine_ls_hydrogen_treatment constr
_refine_ls_matrix_type full
_refine_ls_number_parameters 722
_refine_ls_number_reflns 10135
_refine_ls_number_restraints 0
_refine_ls_restrained_S_all 1.025
_refine_ls_R_factor_all 0.0436
_refine_ls_R_factor_gt 0.0354
_refine_ls_shift/su_max 0.001
_refine_ls_shift/su_mean 0.000
_refine_ls_structure_factor_coef Fsqd
_refine_ls_weighting_details
;
 w=1/[\s^2^(Fo^2^)+(0.0370P)^2^+3.2260P]
 where P=(Fo^2^+2Fc^2^)/3
;
_refine_ls_weighting_scheme calc
_refine_ls_wR_factor_gt 0.0846
_refine_ls_wR_factor_ref 0.0892
_reflns_Friedel_coverage 0.000
_reflns_number_gt 8605
_reflns_number_total 10135
_reflns_threshold_expression 'I > 2\s(I)'
_cod_data_source_file ja6b11322_si_002.cif
_cod_data_source_block (DCHIm)2(CuI)
_cod_database_code 4125632
_shelx_space_group_comment
;
The symmetry employed for this shelxl refinement is uniquely defined
by the following loop, which should always be used as a source of
symmetry information in preference to the above space-group names.
They are only intended as comments.
;
_shelxl_version_number 2013-2

loop_
_space_group_symop_operation_xyz
'x, y, z'
'-x+1/2, y+1/2, -z+1/2'
'-x, -y, -z'
'x-1/2, -y-1/2, z-1/2'

loop_
_atom_site_label
_atom_site_type_symbol
_atom_site_fract_x
_atom_site_fract_y
_atom_site_fract_z
_atom_site_U_iso_or_equiv
_atom_site_adp_type
_atom_site_occupancy
_atom_site_site_symmetry_order
_atom_site_calc_flag
_atom_site_refinement_flags_posn
_atom_site_refinement_flags_adp
_atom_site_refinement_flags_occupancy
_atom_site_disorder_assembly
_atom_site_disorder_group
Cu1 Cu 0.87954(3) 0.10423(2) 0.28729(2) 0.02620(8) Uani 1 1 d . . . . .
N1 N 0.86236(15) 0.04703(5) 0.25547(12) 0.0258(3) Uani 0.713(17) 1 d . . P A 1
C1 C 0.95352(18) 0.01805(6) 0.27228(14) 0.0266(4) Uani 0.713(17) 1 d . . P A 1
H1 H 1.0413 0.0239 0.2988 0.032 Uiso 0.713(17) 1 calc R U P A 1
N2 N 0.90330(14) -0.02069(5) 0.24622(11) 0.0218(4) Uani 0.713(17) 1 d . . P A 1
C2 C 0.77330(15) -0.01604(5) 0.21111(11) 0.0203(4) Uani 0.713(17) 1 d . . P A 1
C3 C 0.75108(18) 0.02555(6) 0.21733(13) 0.0245(4) Uani 0.713(17) 1 d . . P A 1
H3 H 0.6698 0.0380 0.1979 0.029 Uiso 0.713(17) 1 calc R U P A 1
N1' N 0.86236(15) 0.04703(5) 0.25547(12) 0.0258(3) Uani 0.287(17) 1 d . . P A 2
C1' C 0.75108(18) 0.02555(6) 0.21733(13) 0.0245(4) Uani 0.287(17) 1 d . . P A 2
H1' H 0.6698 0.0380 0.1979 0.029 Uiso 0.287(17) 1 calc R U P A 2
N2' N 0.77330(15) -0.01604(5) 0.21111(11) 0.0203(4) Uani 0.287(17) 1 d . . P A 2
C2' C 0.90330(14) -0.02069(5) 0.24622(11) 0.0218(4) Uani 0.287(17) 1 d . . P A 2
C3' C 0.95352(18) 0.01805(6) 0.27228(14) 0.0266(4) Uani 0.287(17) 1 d . . P A 2
H3' H 1.0413 0.0239 0.2988 0.032 Uiso 0.287(17) 1 calc R U P A 2
C4 C 0.97326(16) -0.06098(6) 0.25542(13) 0.0222(4) Uani 1 1 d . . . . .
H4 H 0.9343 -0.0770 0.1955 0.027 Uiso 1 1 calc R U . A 1
C5 C 1.11203(17) -0.05322(7) 0.27101(15) 0.0312(4) Uani 1 1 d . . . . .
H5A H 1.1179 -0.0367 0.2180 0.037 Uiso 1 1 calc R U . . .
H5B H 1.1522 -0.0367 0.3292 0.037 Uiso 1 1 calc R U . . .
C6 C 1.18134(19) -0.09500(7) 0.27882(16) 0.0372(5) Uani 1 1 d . . . . .
H6A H 1.1442 -0.1107 0.2192 0.045 Uiso 1 1 calc R U . . .
H6B H 1.2711 -0.0895 0.2897 0.045 Uiso 1 1 calc R U . . .
C7 C 1.1728(2) -0.12168(8) 0.35858(16) 0.0407(5) Uani 1 1 d . . . . .
H7A H 1.2171 -0.1072 0.4190 0.049 Uiso 1 1 calc R U . . .
H7B H 1.2149 -0.1491 0.3600 0.049 Uiso 1 1 calc R U . . .
C8 C 1.0353(2) -0.12913(7) 0.34632(16) 0.0362(5) Uani 1 1 d . . . . .
H8A H 1.0322 -0.1443 0.4018 0.043 Uiso 1 1 calc R U . . .
H8B H 0.9946 -0.1471 0.2906 0.043 Uiso 1 1 calc R U . . .
C9 C 0.96200(18) -0.08784(6) 0.33449(14) 0.0281(4) Uani 1 1 d . . . . .
H9A H 0.8720 -0.0942 0.3209 0.034 Uiso 1 1 calc R U . . .
H9B H 0.9946 -0.0718 0.3939 0.034 Uiso 1 1 calc R U . . .
C10 C 0.67761(16) -0.05034(5) 0.17391(12) 0.0188(3) Uani 1 1 d . . . . .
H10 H 0.7218 -0.0763 0.1656 0.023 Uiso 1 1 calc R U . A 1
C11 C 0.61120(17) -0.06017(6) 0.24206(13) 0.0237(4) Uani 1 1 d . . . . .
H11A H 0.6744 -0.0696 0.3027 0.028 Uiso 1 1 calc R U . . .
H11B H 0.5710 -0.0343 0.2536 0.028 Uiso 1 1 calc R U . . .
C12 C 0.51089(18) -0.09440(6) 0.20363(14) 0.0278(4) Uani 1 1 d . . . . .
H12A H 0.5517 -0.1210 0.1965 0.033 Uiso 1 1 calc R U . . .
H12B H 0.4683 -0.0994 0.2485 0.033 Uiso 1 1 calc R U . . .
C13 C 0.41339(17) -0.08133(6) 0.10883(14) 0.0294(4) Uani 1 1 d . . . . .
H13A H 0.3518 -0.1044 0.0836 0.035 Uiso 1 1 calc R U . . .
H13B H 0.3670 -0.0562 0.1170 0.035 Uiso 1 1 calc R U . . .
C14 C 0.47732(18) -0.07131(6) 0.03988(13) 0.0275(4) Uani 1 1 d . . . . .
H14A H 0.4133 -0.0613 -0.0197 0.033 Uiso 1 1 calc R U . . .
H14B H 0.5156 -0.0973 0.0265 0.033 Uiso 1 1 calc R U . . .
C15 C 0.57936(17) -0.03781(6) 0.07848(13) 0.0242(4) Uani 1 1 d . . . . .
H15A H 0.5396 -0.0109 0.0850 0.029 Uiso 1 1 calc R U . . .
H15B H 0.6220 -0.0334 0.0335 0.029 Uiso 1 1 calc R U . . .
C16 C 0.99585(17) 0.18502(6) 0.32833(14) 0.0246(4) Uani 1 1 d . . . . .
H16 H 1.0617 0.1766 0.3082 0.030 Uiso 1 1 calc R U . . .
C17 C 0.88048(16) 0.22339(5) 0.38604(12) 0.0193(3) Uani 1 1 d . . . . .
C18 C 0.82669(16) 0.18500(5) 0.36021(13) 0.0221(4) Uani 1 1 d . . . . .
H18 H 0.7507 0.1760 0.3664 0.026 Uiso 1 1 calc R U . . .
C19 C 1.08651(16) 0.25610(5) 0.38632(14) 0.0229(4) Uani 1 1 d . . . . .
H19 H 1.0551 0.2810 0.4111 0.027 Uiso 1 1 calc R U . . .
C20 C 1.20924(17) 0.24206(6) 0.46167(13) 0.0264(4) Uani 1 1 d . . . . .
H20A H 1.2449 0.2181 0.4385 0.032 Uiso 1 1 calc R U . . .
H20B H 1.1932 0.2327 0.5178 0.032 Uiso 1 1 calc R U . . .
C21 C 1.30323(19) 0.27866(7) 0.48763(15) 0.0334(5) Uani 1 1 d . . . . .
H21A H 1.2703 0.3016 0.5157 0.040 Uiso 1 1 calc R U . . .
H21B H 1.3843 0.2691 0.5349 0.040 Uiso 1 1 calc R U . . .
C22 C 1.32538(17) 0.29517(6) 0.40201(15) 0.0295(4) Uani 1 1 d . . . . .
H22A H 1.3800 0.3204 0.4198 0.035 Uiso 1 1 calc R U . . .
H22B H 1.3701 0.2735 0.3798 0.035 Uiso 1 1 calc R U . . .
C23 C 1.2031(2) 0.30651(7) 0.32302(17) 0.0388(5) Uani 1 1 d . . . . .
H23A H 1.2213 0.3141 0.2667 0.047 Uiso 1 1 calc R U . . .
H23B H 1.1654 0.3314 0.3415 0.047 Uiso 1 1 calc R U . . .
C24 C 1.10820(19) 0.27007(7) 0.29885(15) 0.0322(5) Uani 1 1 d . . . . .
H24A H 1.0274 0.2793 0.2506 0.039 Uiso 1 1 calc R U . . .
H24B H 1.1410 0.2462 0.2731 0.039 Uiso 1 1 calc R U . . .
C25 C 0.83682(16) 0.26145(5) 0.42287(12) 0.0205(4) Uani 1 1 d . . . . .
H25 H 0.9115 0.2735 0.4743 0.025 Uiso 1 1 calc R U . . .
C26 C 0.78625(17) 0.29529(5) 0.34647(14) 0.0237(4) Uani 1 1 d . . . . .
H26A H 0.8527 0.3028 0.3221 0.028 Uiso 1 1 calc R U . . .
H26B H 0.7134 0.2839 0.2938 0.028 Uiso 1 1 calc R U . . .
C27 C 0.74565(18) 0.33459(6) 0.38476(16) 0.0323(5) Uani 1 1 d . . . . .
H27A H 0.8199 0.3473 0.4339 0.039 Uiso 1 1 calc R U . . .
H27B H 0.7109 0.3554 0.3337 0.039 Uiso 1 1 calc R U . . .
C28 C 0.64640(18) 0.32403(6) 0.42586(15) 0.0320(5) Uani 1 1 d . . . . .
H28A H 0.6251 0.3497 0.4534 0.038 Uiso 1 1 calc R U . . .
H28B H 0.5688 0.3141 0.3753 0.038 Uiso 1 1 calc R U . . .
C29 C 0.69321(19) 0.29027(7) 0.50089(14) 0.0333(5) Uani 1 1 d . . . . .
H29A H 0.6245 0.2826 0.5228 0.040 Uiso 1 1 calc R U . . .
H29B H 0.7641 0.3016 0.5551 0.040 Uiso 1 1 calc R U . . .
C30 C 0.73726(18) 0.25068(6) 0.46446(13) 0.0267(4) Uani 1 1 d . . . . .
H30A H 0.7732 0.2304 0.5166 0.032 Uiso 1 1 calc R U . . .
H30B H 0.6640 0.2371 0.4159 0.032 Uiso 1 1 calc R U . . .
N3 N 0.89877(14) 0.16092(5) 0.32358(12) 0.0248(3) Uani 1 1 d . . . . .
N4 N 0.98917(14) 0.22291(5) 0.36535(11) 0.0216(3) Uani 1 1 d . . . . .
B1 B 0.39625(18) 0.10507(6) 0.29563(13) 0.0177(4) Uani 1 1 d . . . B 2
C31 C 0.35966(16) 0.11951(5) 0.38611(12) 0.0186(3) Uani 1 1 d . . . B 2
C32 C 0.25067(17) 0.10984(5) 0.40226(12) 0.0209(4) Uani 1 1 d . . . B 2
C33 C 0.22850(18) 0.12089(6) 0.48196(13) 0.0250(4) Uani 1 1 d . . . B 2
C34 C 0.31960(19) 0.14234(6) 0.55277(13) 0.0269(4) Uani 1 1 d . . . B 2
C35 C 0.43100(18) 0.15216(6) 0.54219(13) 0.0263(4) Uani 1 1 d . . . B 2
C36 C 0.44856(16) 0.14049(6) 0.46126(12) 0.0215(4) Uani 1 1 d . . . B 2
C37 C 0.45419(15) 0.14472(5) 0.25343(12) 0.0185(3) Uani 1 1 d . . . B 2
C38 C 0.43594(16) 0.18728(5) 0.26470(12) 0.0200(3) Uani 1 1 d . . . B 2
C39 C 0.48012(17) 0.21922(6) 0.22318(13) 0.0239(4) Uani 1 1 d . . . B 2
C40 C 0.54662(18) 0.20945(6) 0.16754(12) 0.0257(4) Uani 1 1 d . . . B 2
C41 C 0.56478(17) 0.16776(6) 0.15133(12) 0.0249(4) Uani 1 1 d . . . B 2
C42 C 0.51692(16) 0.13693(6) 0.19267(12) 0.0212(4) Uani 1 1 d . . . B 2
C43 C 0.49772(16) 0.06648(5) 0.34313(12) 0.0188(3) Uani 1 1 d . . . B 2
C44 C 0.62828(17) 0.06969(5) 0.37748(12) 0.0203(3) Uani 1 1 d . . . B 2
C45 C 0.70974(17) 0.03788(6) 0.42553(13) 0.0240(4) Uani 1 1 d . . . B 2
C46 C 0.66176(19) 0.00025(6) 0.44057(13) 0.0263(4) Uani 1 1 d . . . B 2
C47 C 0.53308(19) -0.00515(6) 0.40760(13) 0.0258(4) Uani 1 1 d . . . B 2
C48 C 0.45545(17) 0.02777(6) 0.36230(12) 0.0220(4) Uani 1 1 d . . . B 2
C49 C 0.27515(16) 0.09002(6) 0.20231(12) 0.0202(3) Uani 1 1 d . . . B 2
C50 C 0.27046(17) 0.05553(6) 0.14501(13) 0.0245(4) Uani 1 1 d . . . B 2
C51 C 0.1682(2) 0.04592(7) 0.06462(13) 0.0307(4) Uani 1 1 d . . . B 2
C52 C 0.06286(19) 0.07115(7) 0.03735(13) 0.0325(5) Uani 1 1 d . . . B 2
C53 C 0.06241(18) 0.10602(7) 0.09009(14) 0.0296(4) Uani 1 1 d . . . B 2
C54 C 0.16733(17) 0.11498(6) 0.16821(13) 0.0232(4) Uani 1 1 d . . . B 2
F1 F 0.15580(10) 0.08832(3) 0.33743(7) 0.0259(2) Uani 1 1 d . . . B 2
F2 F 0.11935(11) 0.11050(4) 0.49095(8) 0.0338(3) Uani 1 1 d . . . B 2
F3 F 0.29855(12) 0.15432(4) 0.62980(8) 0.0375(3) Uani 1 1 d . . . B 2
F4 F 0.52106(12) 0.17360(4) 0.60998(8) 0.0383(3) Uani 1 1 d . . . B 2
F5 F 0.56097(9) 0.15153(3) 0.45645(7) 0.0273(2) Uani 1 1 d . . . B 2
F6 F 0.37193(10) 0.20044(3) 0.31807(8) 0.0267(2) Uani 1 1 d . . . B 2
F7 F 0.45665(11) 0.25979(3) 0.23631(8) 0.0334(3) Uani 1 1 d . . . B 2
F8 F 0.59243(12) 0.24008(4) 0.12861(8) 0.0382(3) Uani 1 1 d . . . B 2
F9 F 0.62783(11) 0.15759(4) 0.09563(8) 0.0367(3) Uani 1 1 d . . . B 2
F10 F 0.53556(10) 0.09673(3) 0.17213(7) 0.0268(2) Uani 1 1 d . . . B 2
F11 F 0.68573(9) 0.10528(3) 0.36525(7) 0.0249(2) Uani 1 1 d . . . B 2
F12 F 0.83546(10) 0.04356(4) 0.45622(8) 0.0328(3) Uani 1 1 d . . . B 2
F13 F 0.74000(12) -0.03112(4) 0.48515(8) 0.0380(3) Uani 1 1 d . . . B 2
F14 F 0.48409(12) -0.04246(3) 0.41890(8) 0.0348(3) Uani 1 1 d . . . B 2
F15 F 0.32996(10) 0.02085(3) 0.33576(8) 0.0280(2) Uani 1 1 d . . . B 2
F16 F 0.36940(10) 0.02879(3) 0.16550(8) 0.0299(2) Uani 1 1 d . . . B 2
F17 F 0.17186(13) 0.01226(4) 0.01207(9) 0.0428(3) Uani 1 1 d . . . B 2
F18 F -0.03660(12) 0.06246(5) -0.04096(9) 0.0486(4) Uani 1 1 d . . . B 2
F19 F -0.03925(11) 0.13148(4) 0.06441(9) 0.0422(3) Uani 1 1 d . . . B 2
F20 F 0.16301(10) 0.15125(3) 0.21371(7) 0.0279(2) Uani 1 1 d . . . B 2

loop_
_atom_site_aniso_label
_atom_site_aniso_U_11
_atom_site_aniso_U_22
_atom_site_aniso_U_33
_atom_site_aniso_U_23
_atom_site_aniso_U_13
_atom_site_aniso_U_12
Cu1 0.02661(15) 0.01433(14) 0.03971(17) -0.00602(11) 0.01463(13) -0.00231(10)
N1 0.0274(8) 0.0158(7) 0.0356(9) -0.0055(6) 0.0132(7) -0.0025(6)
C1 0.0241(9) 0.0189(9) 0.0379(11) -0.0072(8) 0.0126(8) -0.0041(7)
N2 0.0214(8) 0.0186(8) 0.0257(8) -0.0039(6) 0.0090(7) -0.0021(6)
C2 0.0201(8) 0.0184(8) 0.0224(9) -0.0015(6) 0.0079(7) 0.0001(6)
C3 0.0238(9) 0.0196(9) 0.0294(10) -0.0038(7) 0.0091(8) -0.0003(7)
N1' 0.0274(8) 0.0158(7) 0.0356(9) -0.0055(6) 0.0132(7) -0.0025(6)
C1' 0.0238(9) 0.0196(9) 0.0294(10) -0.0038(7) 0.0091(8) -0.0003(7)
N2' 0.0201(8) 0.0184(8) 0.0224(9) -0.0015(6) 0.0079(7) 0.0001(6)
C2' 0.0214(8) 0.0186(8) 0.0257(8) -0.0039(6) 0.0090(7) -0.0021(6)
C3' 0.0241(9) 0.0189(9) 0.0379(11) -0.0072(8) 0.0126(8) -0.0041(7)
C4 0.0185(9) 0.0202(9) 0.0259(9) -0.0057(7) 0.0061(7) 0.0006(7)
C5 0.0197(9) 0.0345(11) 0.0392(11) -0.0096(9) 0.0105(8) -0.0028(8)
C6 0.0219(10) 0.0434(13) 0.0455(13) -0.0100(10) 0.0113(9) 0.0040(9)
C7 0.0293(11) 0.0484(14) 0.0356(12) -0.0046(10) 0.0019(9) 0.0181(10)
C8 0.0351(11) 0.0351(12) 0.0351(11) 0.0083(9) 0.0089(9) 0.0123(9)
C9 0.0242(9) 0.0313(10) 0.0276(10) 0.0012(8) 0.0081(8) 0.0048(8)
C10 0.0177(8) 0.0148(8) 0.0227(9) -0.0017(6) 0.0059(7) 0.0009(6)
C11 0.0234(9) 0.0250(9) 0.0218(9) 0.0009(7) 0.0072(7) 0.0000(7)
C12 0.0239(9) 0.0287(10) 0.0297(10) 0.0032(8) 0.0085(8) -0.0034(8)
C13 0.0198(9) 0.0268(10) 0.0364(11) 0.0011(8) 0.0043(8) -0.0018(7)
C14 0.0267(10) 0.0257(10) 0.0229(9) -0.0020(7) 0.0006(8) 0.0000(8)
C15 0.0237(9) 0.0232(9) 0.0244(9) 0.0019(7) 0.0072(8) 0.0007(7)
C16 0.0229(9) 0.0161(8) 0.0378(11) -0.0028(7) 0.0145(8) 0.0007(7)
C17 0.0164(8) 0.0178(8) 0.0234(9) 0.0013(7) 0.0070(7) 0.0013(6)
C18 0.0197(8) 0.0169(9) 0.0311(10) -0.0007(7) 0.0111(8) -0.0010(7)
C19 0.0181(8) 0.0135(8) 0.0383(10) -0.0041(7) 0.0118(8) -0.0022(6)
C20 0.0233(9) 0.0305(10) 0.0263(10) -0.0006(8) 0.0102(8) -0.0028(8)
C21 0.0233(10) 0.0420(12) 0.0349(11) -0.0121(9) 0.0108(9) -0.0080(9)
C22 0.0219(9) 0.0248(10) 0.0457(12) -0.0107(8) 0.0171(9) -0.0072(7)
C23 0.0341(11) 0.0269(11) 0.0527(14) 0.0091(9) 0.0127(10) -0.0092(9)
C24 0.0255(10) 0.0295(11) 0.0361(11) 0.0090(8) 0.0051(9) -0.0081(8)
C25 0.0164(8) 0.0197(9) 0.0242(9) -0.0048(7) 0.0059(7) -0.0007(6)
C26 0.0190(8) 0.0169(9) 0.0358(10) 0.0011(7) 0.0106(8) -0.0001(7)
C27 0.0211(9) 0.0186(9) 0.0553(13) -0.0056(9) 0.0116(9) -0.0005(7)
C28 0.0210(9) 0.0286(10) 0.0450(12) -0.0136(9) 0.0105(9) 0.0024(8)
C29 0.0249(10) 0.0453(13) 0.0309(11) -0.0109(9) 0.0116(9) 0.0026(9)
C30 0.0253(9) 0.0305(10) 0.0268(10) -0.0006(8) 0.0124(8) 0.0008(8)
N3 0.0231(8) 0.0155(7) 0.0370(9) -0.0041(6) 0.0125(7) -0.0012(6)
N4 0.0186(7) 0.0152(7) 0.0321(8) -0.0010(6) 0.0107(6) -0.0001(6)
B1 0.0180(9) 0.0166(9) 0.0203(9) -0.0013(7) 0.0092(8) -0.0001(7)
C31 0.0210(8) 0.0156(8) 0.0197(8) 0.0027(6) 0.0079(7) 0.0039(6)
C32 0.0211(8) 0.0193(9) 0.0219(9) 0.0029(7) 0.0074(7) 0.0030(7)
C33 0.0280(9) 0.0235(9) 0.0291(10) 0.0080(7) 0.0171(8) 0.0079(7)
C34 0.0394(11) 0.0260(10) 0.0190(9) 0.0054(7) 0.0150(8) 0.0131(8)
C35 0.0321(10) 0.0235(9) 0.0188(9) -0.0010(7) 0.0040(8) 0.0067(8)
C36 0.0209(8) 0.0209(9) 0.0230(9) 0.0022(7) 0.0085(7) 0.0047(7)
C37 0.0151(8) 0.0196(8) 0.0183(8) -0.0001(6) 0.0033(7) -0.0009(6)
C38 0.0188(8) 0.0206(9) 0.0199(8) 0.0005(7) 0.0061(7) 0.0003(7)
C39 0.0268(9) 0.0176(9) 0.0211(9) -0.0001(7) 0.0016(7) -0.0042(7)
C40 0.0264(9) 0.0278(10) 0.0189(9) 0.0037(7) 0.0034(7) -0.0129(8)
C41 0.0219(9) 0.0351(11) 0.0175(9) -0.0010(7) 0.0073(7) -0.0070(8)
C42 0.0195(8) 0.0203(9) 0.0222(9) -0.0012(7) 0.0056(7) -0.0014(7)
C43 0.0212(8) 0.0182(8) 0.0187(8) -0.0009(6) 0.0094(7) 0.0008(7)
C44 0.0225(9) 0.0169(8) 0.0222(9) -0.0013(6) 0.0092(7) 0.0003(7)
C45 0.0225(9) 0.0268(10) 0.0213(9) -0.0017(7) 0.0064(7) 0.0058(7)
C46 0.0368(11) 0.0205(9) 0.0215(9) 0.0042(7) 0.0105(8) 0.0114(8)
C47 0.0421(11) 0.0158(9) 0.0236(9) -0.0001(7) 0.0169(8) -0.0008(8)
C48 0.0235(9) 0.0211(9) 0.0237(9) -0.0021(7) 0.0114(7) -0.0010(7)
C49 0.0197(8) 0.0227(9) 0.0203(8) 0.0009(7) 0.0097(7) -0.0027(7)
C50 0.0256(9) 0.0244(10) 0.0258(9) -0.0011(7) 0.0121(8) -0.0031(7)
C51 0.0368(11) 0.0319(11) 0.0238(10) -0.0059(8) 0.0114(8) -0.0123(9)
C52 0.0274(10) 0.0421(12) 0.0212(10) 0.0031(8) 0.0009(8) -0.0123(9)
C53 0.0220(9) 0.0368(11) 0.0270(10) 0.0101(8) 0.0056(8) 0.0011(8)
C54 0.0237(9) 0.0250(9) 0.0229(9) 0.0012(7) 0.0108(7) -0.0006(7)
F1 0.0222(5) 0.0281(6) 0.0295(6) -0.0010(4) 0.0119(5) -0.0050(4)
F2 0.0342(6) 0.0391(7) 0.0388(7) 0.0077(5) 0.0259(5) 0.0054(5)
F3 0.0519(8) 0.0417(7) 0.0247(6) 0.0017(5) 0.0210(6) 0.0145(6)
F4 0.0390(7) 0.0443(7) 0.0249(6) -0.0116(5) 0.0037(5) 0.0014(6)
F5 0.0199(5) 0.0320(6) 0.0275(6) -0.0058(4) 0.0058(4) -0.0024(4)
F6 0.0328(6) 0.0186(5) 0.0331(6) -0.0011(4) 0.0175(5) 0.0038(4)
F7 0.0441(7) 0.0161(5) 0.0355(6) 0.0016(4) 0.0095(5) -0.0037(5)
F8 0.0493(7) 0.0365(7) 0.0282(6) 0.0028(5) 0.0134(5) -0.0225(6)
F9 0.0411(7) 0.0457(7) 0.0335(6) -0.0069(5) 0.0256(6) -0.0137(6)
F10 0.0318(6) 0.0237(6) 0.0303(6) -0.0032(4) 0.0177(5) 0.0015(4)
F11 0.0188(5) 0.0208(5) 0.0344(6) 0.0020(4) 0.0088(4) -0.0016(4)
F12 0.0217(5) 0.0376(7) 0.0329(6) 0.0004(5) 0.0027(5) 0.0085(5)
F13 0.0503(7) 0.0262(6) 0.0343(6) 0.0102(5) 0.0119(6) 0.0184(5)
F14 0.0555(8) 0.0175(5) 0.0368(6) 0.0039(5) 0.0234(6) -0.0020(5)
F15 0.0275(6) 0.0228(6) 0.0374(6) 0.0006(4) 0.0163(5) -0.0062(4)
F16 0.0318(6) 0.0259(6) 0.0324(6) -0.0088(5) 0.0122(5) 0.0006(5)
F17 0.0526(8) 0.0390(7) 0.0343(7) -0.0170(5) 0.0131(6) -0.0157(6)
F18 0.0394(7) 0.0627(9) 0.0281(7) 0.0013(6) -0.0060(6) -0.0175(7)
F19 0.0250(6) 0.0532(8) 0.0394(7) 0.0141(6) 0.0014(5) 0.0092(6)
F20 0.0278(6) 0.0272(6) 0.0293(6) 0.0024(4) 0.0112(5) 0.0080(4)

loop_
_atom_type_symbol
_atom_type_description
_atom_type_scat_dispersion_real
_atom_type_scat_dispersion_imag
_atom_type_scat_source
C C 0.0181 0.0091 'International Tables Vol C Tables 4.2.6.8 and 6.1.1.4'
H H 0.0000 0.0000 'International Tables Vol C Tables 4.2.6.8 and 6.1.1.4'
B B 0.0090 0.0039 'International Tables Vol C Tables 4.2.6.8 and 6.1.1.4'
N N 0.0311 0.0180 'International Tables Vol C Tables 4.2.6.8 and 6.1.1.4'
F F 0.0727 0.0534 'International Tables Vol C Tables 4.2.6.8 and 6.1.1.4'
Cu Cu -1.9646 0.5888 'International Tables Vol C Tables 4.2.6.8 and 6.1.1.4'

loop_
_geom_angle_atom_site_label_1
_geom_angle_atom_site_label_2
_geom_angle_atom_site_label_3
_geom_angle
N1 Cu1 N3 177.99(7)
C1 N1 C3 105.74(15)
C1 N1 Cu1 128.08(13)
C3 N1 Cu1 125.94(13)
N1 C1 N2 110.71(16)
N1 C1 H1 124.6
N2 C1 H1 124.6
C1 N2 C2 107.07(15)
C1 N2 C4 126.90(15)
C2 N2 C4 126.01(15)
C3 C2 N2 106.09(15)
C3 C2 C10 127.37(16)
N2 C2 C10 126.54(15)
C2 C3 N1 110.39(16)
C2 C3 H3 124.8
N1 C3 H3 124.8
N2 C4 C9 110.94(14)
N2 C4 C5 111.32(15)
C9 C4 C5 110.51(16)
N2 C4 H4 108.0
C9 C4 H4 108.0
C5 C4 H4 108.0
C6 C5 C4 110.34(16)
C6 C5 H5A 109.6
C4 C5 H5A 109.6
C6 C5 H5B 109.6
C4 C5 H5B 109.6
H5A C5 H5B 108.1
C7 C6 C5 111.28(18)
C7 C6 H6A 109.4
C5 C6 H6A 109.4
C7 C6 H6B 109.4
C5 C6 H6B 109.4
H6A C6 H6B 108.0
C6 C7 C8 110.75(17)
C6 C7 H7A 109.5
C8 C7 H7A 109.5
C6 C7 H7B 109.5
C8 C7 H7B 109.5
H7A C7 H7B 108.1
C7 C8 C9 111.90(18)
C7 C8 H8A 109.2
C9 C8 H8A 109.2
C7 C8 H8B 109.2
C9 C8 H8B 109.2
H8A C8 H8B 107.9
C4 C9 C8 111.80(16)
C4 C9 H9A 109.3
C8 C9 H9A 109.3
C4 C9 H9B 109.3
C8 C9 H9B 109.3
H9A C9 H9B 107.9
C2 C10 C11 111.21(14)
C2 C10 C15 110.41(14)
C11 C10 C15 109.50(14)
C2 C10 H10 108.6
C11 C10 H10 108.6
C15 C10 H10 108.6
C12 C11 C10 111.66(15)
C12 C11 H11A 109.3
C10 C11 H11A 109.3
C12 C11 H11B 109.3
C10 C11 H11B 109.3
H11A C11 H11B 107.9
C13 C12 C11 110.64(16)
C13 C12 H12A 109.5
C11 C12 H12A 109.5
C13 C12 H12B 109.5
C11 C12 H12B 109.5
H12A C12 H12B 108.1
C14 C13 C12 110.58(16)
C14 C13 H13A 109.5
C12 C13 H13A 109.5
C14 C13 H13B 109.5
C12 C13 H13B 109.5
H13A C13 H13B 108.1
C13 C14 C15 111.57(16)
C13 C14 H14A 109.3
C15 C14 H14A 109.3
C13 C14 H14B 109.3
C15 C14 H14B 109.3
H14A C14 H14B 108.0
C14 C15 C10 111.97(15)
C14 C15 H15A 109.2
C10 C15 H15A 109.2
C14 C15 H15B 109.2
C10 C15 H15B 109.2
H15A C15 H15B 107.9
N3 C16 N4 111.35(16)
N3 C16 H16 124.3
N4 C16 H16 124.3
C18 C17 N4 105.59(15)
C18 C17 C25 131.26(16)
N4 C17 C25 123.01(15)
C17 C18 N3 110.07(15)
C17 C18 H18 125.0
N3 C18 H18 125.0
N4 C19 C20 111.36(15)
N4 C19 C24 111.71(15)
C20 C19 C24 110.78(15)
N4 C19 H19 107.6
C20 C19 H19 107.6
C24 C19 H19 107.6
C19 C20 C21 109.63(16)
C19 C20 H20A 109.7
C21 C20 H20A 109.7
C19 C20 H20B 109.7
C21 C20 H20B 109.7
H20A C20 H20B 108.2
C22 C21 C20 111.13(16)
C22 C21 H21A 109.4
C20 C21 H21A 109.4
C22 C21 H21B 109.4
C20 C21 H21B 109.4
H21A C21 H21B 108.0
C23 C22 C21 112.11(16)
C23 C22 H22A 109.2
C21 C22 H22A 109.2
C23 C22 H22B 109.2
C21 C22 H22B 109.2
H22A C22 H22B 107.9
C22 C23 C24 111.92(17)
C22 C23 H23A 109.2
C24 C23 H23A 109.2
C22 C23 H23B 109.2
C24 C23 H23B 109.2
H23A C23 H23B 107.9
C19 C24 C23 109.69(17)
C19 C24 H24A 109.7
C23 C24 H24A 109.7
C19 C24 H24B 109.7
C23 C24 H24B 109.7
H24A C24 H24B 108.2
C17 C25 C30 112.19(15)
C17 C25 C26 111.15(15)
C30 C25 C26 110.26(14)
C17 C25 H25 107.7
C30 C25 H25 107.7
C26 C25 H25 107.7
C27 C26 C25 111.17(16)
C27 C26 H26A 109.4
C25 C26 H26A 109.4
C27 C26 H26B 109.4
C25 C26 H26B 109.4
H26A C26 H26B 108.0
C28 C27 C26 110.94(16)
C28 C27 H27A 109.5
C26 C27 H27A 109.5
C28 C27 H27B 109.5
C26 C27 H27B 109.5
H27A C27 H27B 108.0
C29 C28 C27 111.23(16)
C29 C28 H28A 109.4
C27 C28 H28A 109.4
C29 C28 H28B 109.4
C27 C28 H28B 109.4
H28A C28 H28B 108.0
C28 C29 C30 111.94(16)
C28 C29 H29A 109.2
C30 C29 H29A 109.2
C28 C29 H29B 109.2
C30 C29 H29B 109.2
H29A C29 H29B 107.9
C25 C30 C29 111.16(16)
C25 C30 H30A 109.4
C29 C30 H30A 109.4
C25 C30 H30B 109.4
C29 C30 H30B 109.4
H30A C30 H30B 108.0
C16 N3 C18 105.50(15)
C16 N3 Cu1 125.12(13)
C18 N3 Cu1 129.02(12)
C16 N4 C17 107.49(15)
C16 N4 C19 125.15(15)
C17 N4 C19 127.19(15)
C49 B1 C31 114.76(14)
C49 B1 C43 113.09(14)
C31 B1 C43 100.77(13)
C49 B1 C37 101.96(13)
C31 B1 C37 112.10(14)
C43 B1 C37 114.75(14)
C32 C31 C36 112.62(16)
C32 C31 B1 127.39(15)
C36 C31 B1 119.71(15)
F1 C32 C33 114.90(16)
F1 C32 C31 120.40(15)
C33 C32 C31 124.69(17)
F2 C33 C34 119.96(16)
F2 C33 C32 120.45(17)
C34 C33 C32 119.58(17)
F3 C34 C35 120.76(18)
F3 C34 C33 120.47(18)
C35 C34 C33 118.76(17)
F4 C35 C34 119.92(17)
F4 C35 C36 120.60(18)
C34 C35 C36 119.48(17)
F5 C36 C35 115.64(16)
F5 C36 C31 119.52(15)
C35 C36 C31 124.83(17)
C38 C37 C42 113.24(16)
C38 C37 B1 126.21(15)
C42 C37 B1 120.21(15)
F6 C38 C39 114.90(15)
F6 C38 C37 121.15(15)
C39 C38 C37 123.95(16)
F7 C39 C40 119.74(16)
F7 C39 C38 120.37(17)
C40 C39 C38 119.89(17)
F8 C40 C39 120.53(18)
F8 C40 C41 120.47(17)
C39 C40 C41 119.00(16)
F9 C41 C40 119.84(16)
F9 C41 C42 121.01(17)
C40 C41 C42 119.15(17)
F10 C42 C41 116.10(16)
F10 C42 C37 119.25(15)
C41 C42 C37 124.65(17)
C44 C43 C48 113.04(16)
C44 C43 B1 126.12(15)
C48 C43 B1 120.41(15)
F11 C44 C45 114.75(15)
F11 C44 C43 120.98(15)
C45 C44 C43 124.26(17)
F12 C45 C46 119.88(16)
F12 C45 C44 120.45(17)
C46 C45 C44 119.66(17)
F13 C46 C45 120.09(18)
F13 C46 C47 120.86(18)
C45 C46 C47 119.03(17)
F14 C47 C46 119.91(17)
F14 C47 C48 120.74(18)
C46 C47 C48 119.34(17)
F15 C48 C47 116.04(16)
F15 C48 C43 119.35(16)
C47 C48 C43 124.61(17)
C54 C49 C50 112.77(16)
C54 C49 B1 120.08(15)
C50 C49 B1 126.87(16)
F16 C50 C51 115.16(17)
F16 C50 C49 120.78(16)
C51 C50 C49 124.05(18)
F17 C51 C52 119.72(18)
F17 C51 C50 120.43(19)
C52 C51 C50 119.84(18)
F18 C52 C53 120.5(2)
F18 C52 C51 120.5(2)
C53 C52 C51 118.91(18)
F19 C53 C52 120.09(18)
F19 C53 C54 120.59(19)
C52 C53 C54 119.31(18)
F20 C54 C53 116.04(17)
F20 C54 C49 118.96(16)
C53 C54 C49 125.00(18)

loop_
_geom_bond_atom_site_label_1
_geom_bond_atom_site_label_2
_geom_bond_distance
Cu1 N1 1.8736(15)
Cu1 N3 1.8743(15)
N1 C1 1.341(2)
N1 C3 1.368(2)
C1 N2 1.355(2)
C1 H1 0.9500
N2 C2 1.386(2)
N2 C4 1.488(2)
C2 C3 1.356(2)
C2 C10 1.499(2)
C3 H3 0.9500
C4 C9 1.527(3)
C4 C5 1.531(2)
C4 H4 1.0000
C5 C6 1.527(3)
C5 H5A 0.9900
C5 H5B 0.9900
C6 C7 1.521(3)
C6 H6A 0.9900
C6 H6B 0.9900
C7 C8 1.527(3)
C7 H7A 0.9900
C7 H7B 0.9900
C8 C9 1.530(3)
C8 H8A 0.9900
C8 H8B 0.9900
C9 H9A 0.9900
C9 H9B 0.9900
C10 C11 1.533(2)
C10 C15 1.533(2)
C10 H10 1.0000
C11 C12 1.531(2)
C11 H11A 0.9900
C11 H11B 0.9900
C12 C13 1.528(3)
C12 H12A 0.9900
C12 H12B 0.9900
C13 C14 1.523(3)
C13 H13A 0.9900
C13 H13B 0.9900
C14 C15 1.527(2)
C14 H14A 0.9900
C14 H14B 0.9900
C15 H15A 0.9900
C15 H15B 0.9900
C16 N3 1.326(2)
C16 N4 1.345(2)
C16 H16 0.9500
C17 C18 1.357(2)
C17 N4 1.389(2)
C17 C25 1.496(2)
C18 N3 1.385(2)
C18 H18 0.9500
C19 N4 1.478(2)
C19 C20 1.518(3)
C19 C24 1.518(3)
C19 H19 1.0000
C20 C21 1.532(3)
C20 H20A 0.9900
C20 H20B 0.9900
C21 C22 1.520(3)
C21 H21A 0.9900
C21 H21B 0.9900
C22 C23 1.516(3)
C22 H22A 0.9900
C22 H22B 0.9900
C23 C24 1.534(3)
C23 H23A 0.9900
C23 H23B 0.9900
C24 H24A 0.9900
C24 H24B 0.9900
C25 C30 1.532(2)
C25 C26 1.538(2)
C25 H25 1.0000
C26 C27 1.523(2)
C26 H26A 0.9900
C26 H26B 0.9900
C27 C28 1.522(3)
C27 H27A 0.9900
C27 H27B 0.9900
C28 C29 1.520(3)
C28 H28A 0.9900
C28 H28B 0.9900
C29 C30 1.535(3)
C29 H29A 0.9900
C29 H29B 0.9900
C30 H30A 0.9900
C30 H30B 0.9900
B1 C49 1.653(3)
B1 C31 1.655(2)
B1 C43 1.659(2)
B1 C37 1.661(2)
C31 C32 1.388(2)
C31 C36 1.394(2)
C32 F1 1.355(2)
C32 C33 1.382(2)
C33 F2 1.343(2)
C33 C34 1.376(3)
C34 F3 1.345(2)
C34 C35 1.375(3)
C35 F4 1.347(2)
C35 C36 1.380(2)
C36 F5 1.357(2)
C37 C38 1.389(2)
C37 C42 1.391(2)
C38 F6 1.349(2)
C38 C39 1.388(2)
C39 F7 1.347(2)
C39 C40 1.370(3)
C40 F8 1.344(2)
C40 C41 1.378(3)
C41 F9 1.344(2)
C41 C42 1.384(2)
C42 F10 1.351(2)
C43 C44 1.388(2)
C43 C48 1.392(2)
C44 F11 1.354(2)
C44 C45 1.387(2)
C45 F12 1.347(2)
C45 C46 1.369(3)
C46 F13 1.345(2)
C46 C47 1.376(3)
C47 F14 1.349(2)
C47 C48 1.381(3)
C48 F15 1.354(2)
C49 C54 1.393(3)
C49 C50 1.394(3)
C50 F16 1.354(2)
C50 C51 1.384(3)
C51 F17 1.349(2)
C51 C52 1.375(3)
C52 F18 1.343(2)
C52 C53 1.373(3)
C53 F19 1.348(2)
C53 C54 1.376(3)
C54 F20 1.358(2)

loop_
_geom_torsion_atom_site_label_1
_geom_torsion_atom_site_label_2
_geom_torsion_atom_site_label_3
_geom_torsion_atom_site_label_4
_geom_torsion
C3 N1 C1 N2 -0.1(2)
Cu1 N1 C1 N2 174.44(13)
N1 C1 N2 C2 -0.1(2)
N1 C1 N2 C4 -178.65(16)
C1 N2 C2 C3 0.2(2)
C4 N2 C2 C3 178.83(16)
C1 N2 C2 C10 -179.81(17)
C4 N2 C2 C10 -1.2(3)
N2 C2 C3 N1 -0.3(2)
C10 C2 C3 N1 179.74(16)
C1 N1 C3 C2 0.3(2)
Cu1 N1 C3 C2 -174.43(13)
C1 N2 C4 C9 106.2(2)
C2 N2 C4 C9 -72.1(2)
C1 N2 C4 C5 -17.3(3)
C2 N2 C4 C5 164.43(17)
N2 C4 C5 C6 -179.19(16)
C9 C4 C5 C6 57.1(2)
C4 C5 C6 C7 -58.3(2)
C5 C6 C7 C8 56.4(2)
C6 C7 C8 C9 -53.9(2)
N2 C4 C9 C8 -178.98(16)
C5 C4 C9 C8 -55.0(2)
C7 C8 C9 C4 53.7(2)
C3 C2 C10 C11 -72.6(2)
N2 C2 C10 C11 107.42(19)
C3 C2 C10 C15 49.1(2)
N2 C2 C10 C15 -130.81(18)
C2 C10 C11 C12 178.57(15)
C15 C10 C11 C12 56.27(19)
C10 C11 C12 C13 -57.6(2)
C11 C12 C13 C14 56.3(2)
C12 C13 C14 C15 -55.5(2)
C13 C14 C15 C10 55.6(2)
C2 C10 C15 C14 -177.89(15)
C11 C10 C15 C14 -55.1(2)
N4 C17 C18 N3 -0.4(2)
C25 C17 C18 N3 175.45(17)
N4 C19 C20 C21 -174.82(15)
C24 C19 C20 C21 60.2(2)
C19 C20 C21 C22 -56.8(2)
C20 C21 C22 C23 53.6(2)
C21 C22 C23 C24 -52.8(2)
N4 C19 C24 C23 176.16(16)
C20 C19 C24 C23 -59.1(2)
C22 C23 C24 C19 55.0(2)
C18 C17 C25 C30 20.3(3)
N4 C17 C25 C30 -164.47(16)
C18 C17 C25 C26 -103.6(2)
N4 C17 C25 C26 71.6(2)
C17 C25 C26 C27 -178.20(14)
C30 C25 C26 C27 56.73(19)
C25 C26 C27 C28 -57.2(2)
C26 C27 C28 C29 55.9(2)
C27 C28 C29 C30 -54.8(2)
C17 C25 C30 C29 -179.48(15)
C26 C25 C30 C29 -55.0(2)
C28 C29 C30 C25 54.6(2)
N4 C16 N3 C18 -0.3(2)
N4 C16 N3 Cu1 -173.88(13)
C17 C18 N3 C16 0.4(2)
C17 C18 N3 Cu1 173.68(13)
N3 C16 N4 C17 0.0(2)
N3 C16 N4 C19 175.64(17)
C18 C17 N4 C16 0.2(2)
C25 C17 N4 C16 -176.05(16)
C18 C17 N4 C19 -175.28(17)
C25 C17 N4 C19 8.5(3)
C20 C19 N4 C16 -64.3(2)
C24 C19 N4 C16 60.2(2)
C20 C19 N4 C17 110.47(19)
C24 C19 N4 C17 -125.08(19)
C49 B1 C31 C32 19.2(2)
C43 B1 C31 C32 -102.59(19)
C37 B1 C31 C32 134.92(17)
C49 B1 C31 C36 -167.33(15)
C43 B1 C31 C36 70.85(18)
C37 B1 C31 C36 -51.6(2)
C36 C31 C32 F1 -178.07(15)
B1 C31 C32 F1 -4.2(3)
C36 C31 C32 C33 2.4(3)
B1 C31 C32 C33 176.20(17)
F1 C32 C33 F2 -0.3(2)
C31 C32 C33 F2 179.31(16)
F1 C32 C33 C34 179.12(15)
C31 C32 C33 C34 -1.3(3)
F2 C33 C34 F3 -2.3(3)
C32 C33 C34 F3 178.28(16)
F2 C33 C34 C35 179.27(16)
C32 C33 C34 C35 -0.1(3)
F3 C34 C35 F4 0.8(3)
C33 C34 C35 F4 179.18(16)
F3 C34 C35 C36 -178.19(16)
C33 C34 C35 C36 0.2(3)
F4 C35 C36 F5 0.8(2)
C34 C35 C36 F5 179.81(16)
F4 C35 C36 C31 -177.86(16)
C34 C35 C36 C31 1.1(3)
C32 C31 C36 F5 179.07(15)
B1 C31 C36 F5 4.7(2)
C32 C31 C36 C35 -2.3(3)
B1 C31 C36 C35 -176.63(17)
C49 B1 C37 C38 101.07(18)
C31 B1 C37 C38 -22.2(2)
C43 B1 C37 C38 -136.31(17)
C49 B1 C37 C42 -71.76(18)
C31 B1 C37 C42 165.01(15)
C43 B1 C37 C42 50.9(2)
C42 C37 C38 F6 177.15(15)
B1 C37 C38 F6 3.9(3)
C42 C37 C38 C39 -2.6(2)
B1 C37 C38 C39 -175.91(16)
F6 C38 C39 F7 -0.9(2)
C37 C38 C39 F7 178.87(16)
F6 C38 C39 C40 179.91(16)
C37 C38 C39 C40 -0.3(3)
F7 C39 C40 F8 2.4(3)
C38 C39 C40 F8 -178.48(16)
F7 C39 C40 C41 -177.03(16)
C38 C39 C40 C41 2.1(3)
F8 C40 C41 F9 -0.5(3)
C39 C40 C41 F9 178.83(16)
F8 C40 C41 C42 179.75(16)
C39 C40 C41 C42 -0.9(3)
F9 C41 C42 F10 -1.2(2)
C40 C41 C42 F10 178.52(15)
F9 C41 C42 C37 177.87(16)
C40 C41 C42 C37 -2.4(3)
C38 C37 C42 F10 -176.95(15)
B1 C37 C42 F10 -3.2(2)
C38 C37 C42 C41 4.0(3)
B1 C37 C42 C41 177.74(16)
C49 B1 C43 C44 138.51(17)
C31 B1 C43 C44 -98.51(18)
C37 B1 C43 C44 22.1(2)
C49 B1 C43 C48 -49.5(2)
C31 B1 C43 C48 73.48(18)
C37 B1 C43 C48 -165.90(15)
C48 C43 C44 F11 -179.91(15)
B1 C43 C44 F11 -7.4(3)
C48 C43 C44 C45 0.4(3)
B1 C43 C44 C45 172.91(16)
F11 C44 C45 F12 0.0(2)
C43 C44 C45 F12 179.75(16)
F11 C44 C45 C46 -178.99(16)
C43 C44 C45 C46 0.7(3)
F12 C45 C46 F13 -0.6(3)
C44 C45 C46 F13 178.44(16)
F12 C45 C46 C47 -179.14(16)
C44 C45 C46 C47 -0.1(3)
F13 C46 C47 F14 -0.8(3)
C45 C46 C47 F14 177.74(16)
F13 C46 C47 C48 179.86(16)
C45 C46 C47 C48 -1.6(3)
F14 C47 C48 F15 3.7(2)
C46 C47 C48 F15 -176.96(16)
F14 C47 C48 C43 -176.39(16)
C46 C47 C48 C43 3.0(3)
C44 C43 C48 F15 177.65(15)
B1 C43 C48 F15 4.7(2)
C44 C43 C48 C47 -2.3(3)
B1 C43 C48 C47 -175.24(16)
C31 B1 C49 C54 49.3(2)
C43 B1 C49 C54 164.10(15)
C37 B1 C49 C54 -72.15(19)
C31 B1 C49 C50 -137.21(18)
C43 B1 C49 C50 -22.4(2)
C37 B1 C49 C50 101.38(19)
C54 C49 C50 F16 177.38(15)
B1 C49 C50 F16 3.5(3)
C54 C49 C50 C51 -2.3(3)
B1 C49 C50 C51 -176.24(17)
F16 C50 C51 F17 -0.7(3)
C49 C50 C51 F17 178.97(17)
F16 C50 C51 C52 -179.85(17)
C49 C50 C51 C52 -0.1(3)
F17 C51 C52 F18 0.2(3)
C50 C51 C52 F18 179.36(17)
F17 C51 C52 C53 -177.97(18)
C50 C51 C52 C53 1.1(3)
F18 C52 C53 F19 1.2(3)
C51 C52 C53 F19 179.40(17)
F18 C52 C53 C54 -177.74(17)
C51 C52 C53 C54 0.5(3)
F19 C53 C54 F20 -2.7(3)
C52 C53 C54 F20 176.22(17)
F19 C53 C54 C49 177.73(17)
C52 C53 C54 C49 -3.3(3)
C50 C49 C54 F20 -175.46(15)
B1 C49 C54 F20 -1.1(2)
C50 C49 C54 C53 4.1(3)
B1 C49 C54 C53 178.48(17)
